data_4316579
loop_
_publ_author_name
'Bo-Sian Du'
'Chen-Huey Lin'
'Yun Chi'
'Jui-Yi Hung'
'Min-Wen Chung'
'Tsung-Yi Lin'
'Gene-Hsiang Lee'
'Ken-Tsung Wong'
'Pi-Tai Chou'
'Wen-Yi Hung'
'Hao-Chih Chiu'

_publ_section_title
;
 Diphenyl(1-naphthyl)phosphine Ancillary for Assembling of Red and
 Orange-Emitting Ir(III) Based Phosphors; Strategic Synthesis,
 Photophysics, and Organic Light-Emitting Diode Fabrication
;
_journal_name_full 'Inorganic Chemistry'
_journal_page_first 8713
_journal_page_last 8723
_journal_paper_doi 10.1021/ic100935b
_journal_volume 49
_journal_year 2010
_chemical_formula_sum 'C51 H34 Cl2 F2 Ir N4 P'
_chemical_formula_weight 1034.89
_chemical_name_systematic
; 
 ? 
;
_space_group_IT_number 14
_symmetry_cell_setting monoclinic
_symmetry_space_group_name_Hall '-P 2ybc'
_symmetry_space_group_name_H-M 'P 1 21/c 1'
_atom_sites_solution_hydrogens geom
_atom_sites_solution_primary direct
_atom_sites_solution_secondary difmap
_audit_creation_method SHELXL-97
_cell_angle_alpha 90.00
_cell_angle_beta 115.095(1)
_cell_angle_gamma 90.00
_cell_formula_units_Z 4
_cell_length_a 22.0192(10)
_cell_length_b 9.4220(4)
_cell_length_c 21.6136(10)
_cell_measurement_reflns_used 5971
_cell_measurement_temperature 150(2)
_cell_measurement_theta_max 25.38
_cell_measurement_theta_min 2.39
_cell_volume 4060.8(3)
_computing_cell_refinement 'Bruker SAINT'
_computing_data_collection 'Bruker SMART'
_computing_data_reduction 'Bruker SAINT'
_computing_molecular_graphics 'Bruker SHELXTL'
_computing_publication_material 'Bruker SHELXTL'
_computing_structure_refinement 'SHELXL-97 (Sheldrick, 1997)'
_computing_structure_solution 'SHELXS-97 (Sheldrick, 1990)'
_diffrn_ambient_temperature 150(2)
_diffrn_measured_fraction_theta_full 0.998
_diffrn_measured_fraction_theta_max 0.998
_diffrn_measurement_device_type 'BRUKER SMART APEXCCD area detector'
_diffrn_measurement_method 'omega scans'
_diffrn_radiation_monochromator graphite
_diffrn_radiation_source 'fine-focus sealed tube'
_diffrn_radiation_type MoK\a
_diffrn_radiation_wavelength 0.71073
_diffrn_reflns_av_R_equivalents 0.0455
_diffrn_reflns_av_sigmaI/netI 0.0505
_diffrn_reflns_limit_h_max 28
_diffrn_reflns_limit_h_min -25
_diffrn_reflns_limit_k_max 12
_diffrn_reflns_limit_k_min -12
_diffrn_reflns_limit_l_max 28
_diffrn_reflns_limit_l_min -28
_diffrn_reflns_number 26054
_diffrn_reflns_theta_full 27.50
_diffrn_reflns_theta_max 27.50
_diffrn_reflns_theta_min 1.02
_exptl_absorpt_coefficient_mu 3.512
_exptl_absorpt_correction_T_max 0.7664
_exptl_absorpt_correction_T_min 0.4989
_exptl_absorpt_correction_type multi-scan
_exptl_crystal_colour orange-red
_exptl_crystal_density_diffrn 1.693
_exptl_crystal_density_meas ?
_exptl_crystal_density_method 'not measured'
_exptl_crystal_description plate
_exptl_crystal_F_000 2048
_exptl_crystal_size_max 0.23
_exptl_crystal_size_mid 0.20
_exptl_crystal_size_min 0.08
_refine_diff_density_max 1.895
_refine_diff_density_min -0.997
_refine_diff_density_rms 0.124
_refine_ls_extinction_method none
_refine_ls_goodness_of_fit_ref 1.049
_refine_ls_hydrogen_treatment constr
_refine_ls_matrix_type full
_refine_ls_number_parameters 550
_refine_ls_number_reflns 9315
_refine_ls_number_restraints 0
_refine_ls_restrained_S_all 1.049
_refine_ls_R_factor_all 0.0478
_refine_ls_R_factor_gt 0.0376
_refine_ls_shift/su_max 0.004
_refine_ls_shift/su_mean 0.000
_refine_ls_structure_factor_coef Fsqd
_refine_ls_weighting_details 'calc w=1/[\s^2^(Fo^2^)+(0.0323P)^2^+4.8428P] where P=(Fo^2^+2Fc^2^)/3'
_refine_ls_weighting_scheme calc
_refine_ls_wR_factor_gt 0.0777
_refine_ls_wR_factor_ref 0.0835
_reflns_number_gt 7889
_reflns_number_total 9315
_reflns_threshold_expression >2sigma(I)
_cod_data_source_file ic100935b_si_001_4.cif
_cod_data_source_block 4a
_cod_depositor_comments
;
The following automatic conversions were performed:

'_symmetry_cell_setting' value 'Monoclinic' changed to 'monoclinic'
according to the built-in table from CIF Core dictionary named
'cif_core.dic' version 2.4.1 from 2010-06-29.

Automatic conversion script
Id: cif_fix_values 1646 2011-03-28 12:23:43Z adriana 

The following automatic conversions were performed:

'_exptl_crystal_density_meas' value 'not_measured' was changed to '?'
- the value is perceived as not measured.

Automatic conversion script
Id: cif_fix_values 3008 2015-01-20 13:52:24Z robertas 
;
_cod_database_code 4316579

loop_
_symmetry_equiv_pos_as_xyz
'x, y, z'
'-x, y+1/2, -z+1/2'
'-x, -y, -z'
'x, -y-1/2, z-1/2'

loop_
_atom_site_label
_atom_site_type_symbol
_atom_site_fract_x
_atom_site_fract_y
_atom_site_fract_z
_atom_site_U_iso_or_equiv
_atom_site_adp_type
_atom_site_occupancy
_atom_site_symmetry_multiplicity
_atom_site_calc_flag
_atom_site_refinement_flags
_atom_site_disorder_assembly
_atom_site_disorder_group
Ir Ir 0.727521(8) 0.926125(16) 0.827312(7) 0.01855(5) Uani 1 1 d . . .
P1 P 0.79642(5) 0.92867(12) 0.93934(5) 0.0210(2) Uani 1 1 d . . .
N1 N 0.64827(17) 1.0122(4) 0.84711(16) 0.0207(7) Uani 1 1 d . . .
N2 N 0.59314(18) 1.2129(4) 0.86587(17) 0.0281(8) Uani 1 1 d . . .
N3 N 0.67573(17) 0.9448(4) 0.72169(17) 0.0211(7) Uani 1 1 d . . .
N4 N 0.58257(18) 1.0372(4) 0.62550(18) 0.0289(8) Uani 1 1 d . . .
C1 C 0.66787(19) 0.7492(4) 0.81981(18) 0.0199(8) Uani 1 1 d . . .
C2 C 0.6726(2) 0.6147(4) 0.79428(19) 0.0228(9) Uani 1 1 d . . .
H2 H 0.7109 0.5909 0.7868 0.027 Uiso 1 1 calc R . .
C3 C 0.6220(2) 0.5179(5) 0.7802(2) 0.0261(9) Uani 1 1 d . . .
C4 C 0.5642(2) 0.5435(5) 0.7877(2) 0.0273(10) Uani 1 1 d . . .
H4 H 0.5301 0.4736 0.7765 0.033 Uiso 1 1 calc R . .
C5 C 0.5576(2) 0.6750(5) 0.8120(2) 0.0269(10) Uani 1 1 d . . .
H5 H 0.5179 0.6971 0.8171 0.032 Uiso 1 1 calc R . .
C6 C 0.6090(2) 0.7773(4) 0.82960(19) 0.0214(8) Uani 1 1 d . . .
C7 C 0.6031(2) 0.9209(4) 0.85155(19) 0.0211(8) Uani 1 1 d . . .
C8 C 0.5554(2) 0.9743(5) 0.8743(2) 0.0244(9) Uani 1 1 d . . .
C9 C 0.5143(2) 0.8900(6) 0.8962(2) 0.0324(11) Uani 1 1 d . . .
H9 H 0.5200 0.7900 0.9002 0.039 Uiso 1 1 calc R . .
C10 C 0.4667(3) 0.9538(6) 0.9113(3) 0.0417(13) Uani 1 1 d . . .
H10 H 0.4396 0.8972 0.9260 0.050 Uiso 1 1 calc R . .
C11 C 0.4568(3) 1.1009(6) 0.9057(3) 0.0482(15) Uani 1 1 d . . .
H11 H 0.4212 1.1420 0.9133 0.058 Uiso 1 1 calc R . .
C12 C 0.4979(2) 1.1849(6) 0.8894(2) 0.0361(11) Uani 1 1 d . . .
H12 H 0.4921 1.2850 0.8872 0.043 Uiso 1 1 calc R . .
C13 C 0.5495(2) 1.1234(5) 0.8757(2) 0.0272(10) Uani 1 1 d . . .
C14 C 0.6417(2) 1.1542(5) 0.8561(2) 0.0258(9) Uani 1 1 d . . .
H14 H 0.6757 1.2151 0.8552 0.031 Uiso 1 1 calc R . .
C15 C 0.7923(2) 0.8343(4) 0.7961(2) 0.0213(8) Uani 1 1 d . . .
C16 C 0.8561(2) 0.7777(5) 0.8352(2) 0.0233(9) Uani 1 1 d . . .
H16 H 0.8760 0.7891 0.8834 0.028 Uiso 1 1 calc R . .
C17 C 0.8901(2) 0.7059(4) 0.8043(2) 0.0226(9) Uani 1 1 d . . .
C18 C 0.8650(2) 0.6804(5) 0.7360(2) 0.0285(10) Uani 1 1 d . . .
H18 H 0.8890 0.6245 0.7172 0.034 Uiso 1 1 calc R . .
C19 C 0.8036(2) 0.7387(5) 0.6952(2) 0.0272(10) Uani 1 1 d . . .
H19 H 0.7845 0.7227 0.6473 0.033 Uiso 1 1 calc R . .
C20 C 0.7688(2) 0.8213(4) 0.7235(2) 0.0217(9) Uani 1 1 d . . .
C21 C 0.7069(2) 0.8981(4) 0.6840(2) 0.0220(9) Uani 1 1 d . . .
C22 C 0.6790(2) 0.9363(4) 0.6126(2) 0.0233(9) Uani 1 1 d . . .
C23 C 0.7110(3) 0.9176(5) 0.5685(2) 0.0326(11) Uani 1 1 d . . .
H23 H 0.7544 0.8763 0.5856 0.039 Uiso 1 1 calc R . .
C24 C 0.6798(3) 0.9584(5) 0.5014(2) 0.0378(12) Uani 1 1 d . . .
H24 H 0.7021 0.9457 0.4726 0.045 Uiso 1 1 calc R . .
C25 C 0.6161(3) 1.0180(5) 0.4750(2) 0.0347(11) Uani 1 1 d . . .
H25 H 0.5944 1.0421 0.4279 0.042 Uiso 1 1 calc R . .
C26 C 0.5844(2) 1.0422(5) 0.5164(2) 0.0326(11) Uani 1 1 d . . .
H26 H 0.5413 1.0852 0.4983 0.039 Uiso 1 1 calc R . .
C27 C 0.6156(2) 1.0035(5) 0.5860(2) 0.0258(9) Uani 1 1 d . . .
C28 C 0.6151(2) 1.0105(5) 0.6903(2) 0.0280(10) Uani 1 1 d . . .
H28 H 0.5944 1.0399 0.7189 0.034 Uiso 1 1 calc R . .
C29 C 0.7798(2) 1.1169(4) 0.8301(2) 0.0231(9) Uani 1 1 d . . .
C30 C 0.7618(2) 1.2155(5) 0.7781(2) 0.0286(10) Uani 1 1 d . . .
H30 H 0.7205 1.2043 0.7389 0.034 Uiso 1 1 calc R . .
C31 C 0.8031(3) 1.3325(5) 0.7814(3) 0.0360(11) Uani 1 1 d . . .
H31 H 0.7881 1.3999 0.7453 0.043 Uiso 1 1 calc R . .
C32 C 0.8633(3) 1.3510(5) 0.8346(3) 0.0348(11) Uani 1 1 d . . .
H32 H 0.8908 1.4288 0.8349 0.042 Uiso 1 1 calc R . .
C33 C 0.8855(2) 1.2548(5) 0.8899(2) 0.0286(10) Uani 1 1 d . . .
C34 C 0.9479(2) 1.2692(5) 0.9474(2) 0.0359(11) Uani 1 1 d . . .
H34 H 0.9772 1.3443 0.9486 0.043 Uiso 1 1 calc R . .
C35 C 0.9667(2) 1.1772(6) 1.0009(3) 0.0397(12) Uani 1 1 d . . .
H35 H 1.0089 1.1883 1.0389 0.048 Uiso 1 1 calc R . .
C36 C 0.9238(2) 1.0657(5) 1.0004(2) 0.0335(11) Uani 1 1 d . . .
H36 H 0.9370 1.0028 1.0382 0.040 Uiso 1 1 calc R . .
C37 C 0.8628(2) 1.0479(5) 0.9453(2) 0.0259(9) Uani 1 1 d . . .
C38 C 0.8425(2) 1.1407(5) 0.8880(2) 0.0244(9) Uani 1 1 d . . .
C39 C 0.8333(2) 0.7676(4) 0.9878(2) 0.0220(9) Uani 1 1 d . . .
C40 C 0.8726(2) 0.7738(5) 1.0585(2) 0.0301(10) Uani 1 1 d . . .
H40 H 0.8787 0.8617 1.0818 0.036 Uiso 1 1 calc R . .
C41 C 0.9026(2) 0.6517(6) 1.0945(2) 0.0373(12) Uani 1 1 d . . .
H41 H 0.9303 0.6568 1.1421 0.045 Uiso 1 1 calc R . .
C42 C 0.8920(3) 0.5217(6) 1.0607(3) 0.0380(12) Uani 1 1 d . . .
H42 H 0.9124 0.4380 1.0851 0.046 Uiso 1 1 calc R . .
C43 C 0.8515(3) 0.5154(6) 0.9913(3) 0.0371(11) Uani 1 1 d . . .
H43 H 0.8432 0.4266 0.9684 0.044 Uiso 1 1 calc R . .
C44 C 0.8229(2) 0.6374(5) 0.9549(2) 0.0269(9) Uani 1 1 d . . .
H44 H 0.7959 0.6319 0.9071 0.032 Uiso 1 1 calc R . .
C45 C 0.7627(2) 1.0116(5) 0.9950(2) 0.0246(9) Uani 1 1 d . . .
C46 C 0.7826(3) 1.1434(5) 1.0241(2) 0.0390(12) Uani 1 1 d . . .
H46 H 0.8153 1.1951 1.0155 0.047 Uiso 1 1 calc R . .
C47 C 0.7554(3) 1.2017(7) 1.0656(3) 0.0515(15) Uani 1 1 d . . .
H47 H 0.7693 1.2930 1.0851 0.062 Uiso 1 1 calc R . .
C48 C 0.7085(3) 1.1278(7) 1.0785(3) 0.0506(16) Uani 1 1 d . . .
H48 H 0.6900 1.1668 1.1074 0.061 Uiso 1 1 calc R . .
C49 C 0.6885(3) 0.9968(7) 1.0494(3) 0.0472(14) Uani 1 1 d . . .
H49 H 0.6556 0.9456 1.0579 0.057 Uiso 1 1 calc R . .
C50 C 0.7153(2) 0.9377(6) 1.0078(2) 0.0347(11) Uani 1 1 d . . .
H50 H 0.7010 0.8466 0.9881 0.042 Uiso 1 1 calc R . .
F1 F 0.95179(12) 0.6533(3) 0.84532(12) 0.0302(6) Uani 1 1 d . . .
F2 F 0.62765(14) 0.3898(3) 0.75353(13) 0.0346(6) Uani 1 1 d . . .
C51 C 0.0871(3) 0.9263(6) 0.2434(3) 0.0575(16) Uani 1 1 d . . .
H51A H 0.1120 0.8949 0.2170 0.069 Uiso 1 1 calc R . .
H51B H 0.1143 0.9997 0.2763 0.069 Uiso 1 1 calc R . .
Cl1 Cl 0.07638(12) 0.7843(2) 0.28771(10) 0.0943(7) Uani 1 1 d . . .
Cl2 Cl 0.01183(10) 0.9994(3) 0.18853(12) 0.0998(8) Uani 1 1 d . . .

loop_
_atom_site_aniso_label
_atom_site_aniso_U_11
_atom_site_aniso_U_22
_atom_site_aniso_U_33
_atom_site_aniso_U_23
_atom_site_aniso_U_13
_atom_site_aniso_U_12
Ir 0.01799(9) 0.01997(9) 0.01940(8) 0.00134(6) 0.00959(6) 0.00058(7)
P1 0.0206(5) 0.0223(5) 0.0211(5) 0.0013(4) 0.0099(4) 0.0003(5)
N1 0.0198(18) 0.0225(18) 0.0209(16) 0.0018(14) 0.0097(14) 0.0001(15)
N2 0.029(2) 0.029(2) 0.0273(18) -0.0017(16) 0.0131(16) 0.0044(17)
N3 0.0186(18) 0.0216(18) 0.0241(17) 0.0026(14) 0.0101(14) -0.0012(14)
N4 0.024(2) 0.037(2) 0.0253(18) 0.0070(16) 0.0095(15) 0.0033(17)
C1 0.018(2) 0.024(2) 0.0160(17) 0.0034(15) 0.0064(15) 0.0002(16)
C2 0.021(2) 0.023(2) 0.0215(19) 0.0014(16) 0.0070(17) 0.0029(17)
C3 0.034(3) 0.019(2) 0.021(2) 0.0016(16) 0.0088(18) 0.0000(19)
C4 0.028(2) 0.026(2) 0.025(2) 0.0012(17) 0.0085(18) -0.0050(19)
C5 0.020(2) 0.035(3) 0.026(2) 0.0027(18) 0.0099(18) -0.0011(19)
C6 0.021(2) 0.024(2) 0.0176(18) 0.0047(16) 0.0063(16) 0.0007(18)
C7 0.018(2) 0.025(2) 0.0176(18) 0.0024(16) 0.0052(16) 0.0016(17)
C8 0.021(2) 0.032(2) 0.0198(19) -0.0038(17) 0.0086(17) -0.0026(18)
C9 0.031(3) 0.043(3) 0.027(2) -0.003(2) 0.016(2) -0.005(2)
C10 0.035(3) 0.053(4) 0.047(3) -0.008(2) 0.027(2) -0.010(3)
C11 0.037(3) 0.056(4) 0.064(4) -0.016(3) 0.034(3) 0.001(3)
C12 0.030(3) 0.043(3) 0.040(3) -0.005(2) 0.019(2) 0.003(2)
C13 0.020(2) 0.035(2) 0.027(2) -0.0039(18) 0.0103(18) 0.0017(19)
C14 0.027(2) 0.028(2) 0.025(2) -0.0010(18) 0.0126(18) -0.0021(19)
C15 0.023(2) 0.020(2) 0.027(2) 0.0027(16) 0.0161(18) -0.0005(17)
C16 0.020(2) 0.027(2) 0.026(2) -0.0008(18) 0.0125(17) -0.0034(18)
C17 0.016(2) 0.021(2) 0.031(2) 0.0078(17) 0.0111(17) 0.0007(17)
C18 0.033(3) 0.029(2) 0.031(2) 0.0007(18) 0.021(2) 0.006(2)
C19 0.030(2) 0.029(2) 0.023(2) 0.0013(17) 0.0115(18) 0.001(2)
C20 0.021(2) 0.023(2) 0.024(2) 0.0034(16) 0.0120(17) -0.0006(17)
C21 0.023(2) 0.022(2) 0.024(2) 0.0007(16) 0.0126(17) -0.0013(17)
C22 0.025(2) 0.022(2) 0.0212(19) -0.0012(16) 0.0085(17) -0.0032(18)
C23 0.039(3) 0.034(3) 0.030(2) 0.006(2) 0.020(2) 0.013(2)
C24 0.051(3) 0.040(3) 0.031(2) 0.005(2) 0.025(2) 0.007(2)
C25 0.044(3) 0.037(3) 0.022(2) 0.0042(19) 0.013(2) 0.001(2)
C26 0.031(3) 0.035(3) 0.028(2) 0.0090(19) 0.009(2) 0.003(2)
C27 0.025(2) 0.026(2) 0.027(2) 0.0033(18) 0.0116(18) -0.0016(19)
C28 0.027(2) 0.036(3) 0.023(2) 0.0025(19) 0.0121(18) 0.004(2)
C29 0.023(2) 0.021(2) 0.032(2) -0.0005(17) 0.0186(19) 0.0017(17)
C30 0.028(2) 0.028(2) 0.033(2) 0.0014(19) 0.0156(19) 0.002(2)
C31 0.043(3) 0.027(2) 0.046(3) 0.011(2) 0.027(2) 0.003(2)
C32 0.041(3) 0.020(2) 0.054(3) 0.000(2) 0.030(3) -0.004(2)
C33 0.029(2) 0.025(2) 0.040(2) -0.0052(19) 0.021(2) -0.0016(19)
C34 0.029(3) 0.037(3) 0.049(3) -0.012(2) 0.023(2) -0.011(2)
C35 0.021(2) 0.048(3) 0.043(3) -0.012(2) 0.006(2) -0.003(2)
C36 0.027(2) 0.039(3) 0.034(2) -0.001(2) 0.013(2) -0.002(2)
C37 0.025(2) 0.025(2) 0.029(2) -0.0026(17) 0.0139(19) -0.0010(18)
C38 0.027(2) 0.021(2) 0.031(2) -0.0040(18) 0.0188(19) -0.0010(18)
C39 0.023(2) 0.022(2) 0.0243(19) 0.0041(16) 0.0129(17) 0.0035(17)
C40 0.030(2) 0.037(3) 0.026(2) 0.0031(19) 0.0144(19) 0.002(2)
C41 0.034(3) 0.052(3) 0.026(2) 0.013(2) 0.012(2) 0.006(2)
C42 0.037(3) 0.039(3) 0.043(3) 0.018(2) 0.023(2) 0.017(2)
C43 0.044(3) 0.032(3) 0.045(3) 0.004(2) 0.028(2) 0.005(2)
C44 0.028(2) 0.032(2) 0.026(2) 0.0053(18) 0.0153(19) 0.001(2)
C45 0.025(2) 0.031(2) 0.0189(19) 0.0019(17) 0.0101(17) 0.0041(19)
C46 0.045(3) 0.035(3) 0.041(3) -0.005(2) 0.022(2) 0.001(2)
C47 0.055(4) 0.052(4) 0.047(3) -0.019(3) 0.021(3) 0.007(3)
C48 0.039(3) 0.081(4) 0.032(3) -0.010(3) 0.015(2) 0.021(3)
C49 0.035(3) 0.075(4) 0.042(3) 0.006(3) 0.026(2) 0.005(3)
C50 0.032(3) 0.043(3) 0.033(2) 0.000(2) 0.017(2) -0.001(2)
F1 0.0206(13) 0.0329(15) 0.0368(14) 0.0037(11) 0.0118(11) 0.0055(11)
F2 0.0410(16) 0.0212(13) 0.0408(15) -0.0063(11) 0.0164(13) -0.0013(12)
C51 0.059(4) 0.049(4) 0.082(4) -0.012(3) 0.047(4) -0.005(3)
Cl1 0.145(2) 0.0885(14) 0.0846(13) 0.0237(11) 0.0831(14) 0.0354(14)
Cl2 0.0566(12) 0.0920(15) 0.1177(17) 0.0392(13) 0.0049(11) -0.0156(11)

loop_
_atom_type_symbol
_atom_type_description
_atom_type_scat_dispersion_real
_atom_type_scat_dispersion_imag
_atom_type_scat_source
C C 0.0033 0.0016 'International Tables Vol C Tables 4.2.6.8 and 6.1.1.4'
H H 0.0000 0.0000 'International Tables Vol C Tables 4.2.6.8 and 6.1.1.4'
N N 0.0061 0.0033 'International Tables Vol C Tables 4.2.6.8 and 6.1.1.4'
F F 0.0171 0.0103 'International Tables Vol C Tables 4.2.6.8 and 6.1.1.4'
P P 0.1023 0.0942 'International Tables Vol C Tables 4.2.6.8 and 6.1.1.4'
Cl Cl 0.1484 0.1585 'International Tables Vol C Tables 4.2.6.8 and 6.1.1.4'
Ir Ir -1.4442 7.9887 'International Tables Vol C Tables 4.2.6.8 and 6.1.1.4'

loop_
_geom_angle_atom_site_label_1
_geom_angle_atom_site_label_2
_geom_angle_atom_site_label_3
_geom_angle
_geom_angle_site_symmetry_1
_geom_angle_site_symmetry_3
_geom_angle_publ_flag
C15 Ir N3 78.75(15) . . ?
C15 Ir C1 98.19(16) . . ?
N3 Ir C1 87.03(13) . . ?
C15 Ir C29 85.48(16) . . ?
N3 Ir C29 89.90(15) . . ?
C1 Ir C29 174.66(15) . . ?
C15 Ir N1 171.85(15) . . ?
N3 Ir N1 94.23(13) . . ?
C1 Ir N1 77.12(15) . . ?
C29 Ir N1 98.77(14) . . ?
C15 Ir P1 96.64(12) . . ?
N3 Ir P1 170.46(10) . . ?
C1 Ir P1 101.97(10) . . ?
C29 Ir P1 81.36(12) . . ?
N1 Ir P1 90.90(9) . . ?
C37 P1 C39 109.0(2) . . ?
C37 P1 C45 103.2(2) . . ?
C39 P1 C45 100.54(19) . . ?
C37 P1 Ir 103.87(14) . . ?
C39 P1 Ir 122.82(14) . . ?
C45 P1 Ir 115.79(14) . . ?
C7 N1 C14 119.2(4) . . ?
C7 N1 Ir 117.7(3) . . ?
C14 N1 Ir 123.2(3) . . ?
C14 N2 C13 116.5(4) . . ?
C21 N3 C28 119.5(3) . . ?
C21 N3 Ir 117.0(3) . . ?
C28 N3 Ir 123.3(3) . . ?
C28 N4 C27 115.5(4) . . ?
C2 C1 C6 116.8(4) . . ?
C2 C1 Ir 127.1(3) . . ?
C6 C1 Ir 115.0(3) . . ?
C3 C2 C1 120.0(4) . . ?
F2 C3 C4 117.4(4) . . ?
F2 C3 C2 118.2(4) . . ?
C4 C3 C2 124.3(4) . . ?
C3 C4 C5 117.2(4) . . ?
C4 C5 C6 121.0(4) . . ?
C5 C6 C1 120.7(4) . . ?
C5 C6 C7 123.3(4) . . ?
C1 C6 C7 115.7(4) . . ?
N1 C7 C8 118.2(4) . . ?
N1 C7 C6 113.4(4) . . ?
C8 C7 C6 128.3(4) . . ?
C13 C8 C9 118.0(4) . . ?
C13 C8 C7 116.4(4) . . ?
C9 C8 C7 125.6(4) . . ?
C10 C9 C8 119.7(5) . . ?
C9 C10 C11 121.5(5) . . ?
C12 C11 C10 120.2(5) . . ?
C11 C12 C13 119.9(5) . . ?
N2 C13 C8 122.5(4) . . ?
N2 C13 C12 117.5(4) . . ?
C8 C13 C12 120.0(4) . . ?
N2 C14 N1 125.7(4) . . ?
C16 C15 C20 115.5(4) . . ?
C16 C15 Ir 129.2(3) . . ?
C20 C15 Ir 115.2(3) . . ?
C17 C16 C15 120.5(4) . . ?
C18 C17 F1 118.4(4) . . ?
C18 C17 C16 124.2(4) . . ?
F1 C17 C16 117.4(4) . . ?
C17 C18 C19 117.4(4) . . ?
C18 C19 C20 120.8(4) . . ?
C19 C20 C15 121.0(4) . . ?
C19 C20 C21 124.7(4) . . ?
C15 C20 C21 114.3(4) . . ?
N3 C21 C22 118.1(4) . . ?
N3 C21 C20 113.5(3) . . ?
C22 C21 C20 128.3(4) . . ?
C27 C22 C23 118.0(4) . . ?
C27 C22 C21 116.6(4) . . ?
C23 C22 C21 125.4(4) . . ?
C24 C23 C22 120.5(4) . . ?
C23 C24 C25 121.0(4) . . ?
C26 C25 C24 120.3(4) . . ?
C25 C26 C27 120.1(4) . . ?
N4 C27 C22 122.8(4) . . ?
N4 C27 C26 117.1(4) . . ?
C22 C27 C26 120.0(4) . . ?
N4 C28 N3 126.8(4) . . ?
C30 C29 C38 116.2(4) . . ?
C30 C29 Ir 125.6(3) . . ?
C38 C29 Ir 117.9(3) . . ?
C29 C30 C31 121.9(4) . . ?
C32 C31 C30 121.6(4) . . ?
C31 C32 C33 120.1(4) . . ?
C32 C33 C34 122.7(4) . . ?
C32 C33 C38 118.2(4) . . ?
C34 C33 C38 119.1(4) . . ?
C35 C34 C33 121.0(4) . . ?
C34 C35 C36 120.5(4) . . ?
C37 C36 C35 120.1(5) . . ?
C36 C37 C38 120.6(4) . . ?
C36 C37 P1 127.0(4) . . ?
C38 C37 P1 111.9(3) . . ?
C33 C38 C37 118.6(4) . . ?
C33 C38 C29 121.8(4) . . ?
C37 C38 C29 119.6(4) . . ?
C44 C39 C40 119.1(4) . . ?
C44 C39 P1 120.2(3) . . ?
C40 C39 P1 120.6(3) . . ?
C41 C40 C39 120.2(4) . . ?
C40 C41 C42 120.0(4) . . ?
C43 C42 C41 119.5(5) . . ?
C42 C43 C44 120.6(5) . . ?
C43 C44 C39 120.4(4) . . ?
C46 C45 C50 119.0(4) . . ?
C46 C45 P1 123.1(4) . . ?
C50 C45 P1 117.9(4) . . ?
C45 C46 C47 120.8(5) . . ?
C48 C47 C46 120.1(5) . . ?
C49 C48 C47 119.1(5) . . ?
C48 C49 C50 121.2(5) . . ?
C45 C50 C49 119.7(5) . . ?
Cl1 C51 Cl2 112.1(4) . . ?

loop_
_geom_bond_atom_site_label_1
_geom_bond_atom_site_label_2
_geom_bond_distance
_geom_bond_site_symmetry_2
_geom_bond_publ_flag
Ir C15 2.013(4) . ?
Ir N3 2.082(3) . ?
Ir C1 2.086(4) . ?
Ir C29 2.121(4) . ?
Ir N1 2.126(3) . ?
Ir P1 2.2470(10) . ?
P1 C37 1.805(5) . ?
P1 C39 1.827(4) . ?
P1 C45 1.834(4) . ?
N1 C7 1.349(5) . ?
N1 C14 1.368(6) . ?
N2 C14 1.298(5) . ?
N2 C13 1.360(6) . ?
N3 C21 1.344(5) . ?
N3 C28 1.364(5) . ?
N4 C28 1.299(5) . ?
N4 C27 1.373(6) . ?
C1 C2 1.403(6) . ?
C1 C6 1.423(6) . ?
C2 C3 1.371(6) . ?
C3 F2 1.365(5) . ?
C3 C4 1.372(6) . ?
C4 C5 1.377(6) . ?
C5 C6 1.411(6) . ?
C6 C7 1.458(6) . ?
C7 C8 1.427(6) . ?
C8 C13 1.412(7) . ?
C8 C9 1.427(6) . ?
C9 C10 1.362(7) . ?
C10 C11 1.400(8) . ?
C11 C12 1.357(7) . ?
C12 C13 1.415(6) . ?
C15 C16 1.403(6) . ?
C15 C20 1.434(5) . ?
C16 C17 1.374(6) . ?
C17 C18 1.360(6) . ?
C17 F1 1.363(4) . ?
C18 C19 1.378(6) . ?
C19 C20 1.401(6) . ?
C20 C21 1.457(6) . ?
C21 C22 1.442(5) . ?
C22 C27 1.413(6) . ?
C22 C23 1.417(6) . ?
C23 C24 1.370(6) . ?
C24 C25 1.389(7) . ?
C25 C26 1.367(7) . ?
C26 C27 1.411(6) . ?
C29 C30 1.382(6) . ?
C29 C38 1.434(6) . ?
C30 C31 1.410(6) . ?
C31 C32 1.347(7) . ?
C32 C33 1.413(6) . ?
C33 C34 1.415(6) . ?
C33 C38 1.422(6) . ?
C34 C35 1.363(7) . ?
C35 C36 1.409(7) . ?
C36 C37 1.376(6) . ?
C37 C38 1.424(6) . ?
C39 C44 1.387(6) . ?
C39 C40 1.401(6) . ?
C40 C41 1.388(6) . ?
C41 C42 1.395(8) . ?
C42 C43 1.382(7) . ?
C43 C44 1.384(6) . ?
C45 C46 1.377(7) . ?
C45 C50 1.378(6) . ?
C46 C47 1.386(7) . ?
C47 C48 1.370(8) . ?
C48 C49 1.370(9) . ?
C49 C50 1.385(7) . ?
C51 Cl1 1.718(6) . ?
C51 Cl2 1.720(7) . ?
